data_2018525
loop_
_publ_author_name
'Domasevitch, Konstantin V.'

_publ_section_title
;
 4,4'-Bi(1<i>H</i>-pyrazol-2-ium) tetrachloridoaurate(III) chloride: a
 three-dimensional cationic cooperite-like framework with multiple
 pyrazolium--chloride hydrogen-bonding interactions
;
_journal_coeditor_code EM3049
_journal_issue 7
_journal_name_full 'Acta Crystallographica Section C'
_journal_page_first m169
_journal_page_last m172
_journal_paper_doi 10.1107/S0108270112024389
_journal_volume 68
_journal_year 2012
_chemical_formula_iupac '(C6 H8 N4) [Au Cl4] Cl'
_chemical_formula_moiety 'C6 H8 N4 2+, Au Cl4 -, Cl -'
_chemical_formula_sum 'C6 H8 Au Cl5 N4'
_chemical_formula_weight 510.38
_chemical_name_systematic
;
4,4'-Bi(1<i>H</i>-pyrazol-2-ium) tetrachloridoaurate(III) chloride
;
_space_group_IT_number 15
_space_group_name_Hall '-C 2yc'
_symmetry_cell_setting monoclinic
_symmetry_space_group_name_Hall '-C 2yc'
_symmetry_space_group_name_H-M 'C 1 2/c 1'
_atom_sites_solution_hydrogens geom
_atom_sites_solution_primary direct
_atom_sites_solution_secondary difmap
_audit_creation_method SHELXL97
_cell_angle_alpha 90.00
_cell_angle_beta 110.533(10)
_cell_angle_gamma 90.00
_cell_formula_units_Z 4
_cell_length_a 12.5768(8)
_cell_length_b 16.0166(9)
_cell_length_c 7.1617(5)
_cell_measurement_reflns_used 6076
_cell_measurement_temperature 213(2)
_cell_measurement_theta_max 30.03
_cell_measurement_theta_min 3.19
_cell_volume 1350.99(17)
_computing_cell_refinement 'IPDS Software (Stoe & Cie, 2000)'
_computing_data_collection 'IPDS Software (Stoe & Cie, 2000)'
_computing_data_reduction 'IPDS Software (Stoe & Cie, 2000)'
_computing_molecular_graphics 'DIAMOND (Brandenburg, 1999)'
_computing_publication_material 'WinGX (Farrugia, 1999)'
_computing_structure_refinement 'SHELXL97 (Sheldrick, 2008)'
_computing_structure_solution 'SHELXS97 (Sheldrick, 2008)'
_diffrn_ambient_temperature 213(2)
_diffrn_measured_fraction_theta_full 0.993
_diffrn_measured_fraction_theta_max 0.993
_diffrn_measurement_device_type 'Stoe IPDS'
_diffrn_measurement_method '\f oscillation scans'
_diffrn_radiation_monochromator graphite
_diffrn_radiation_source 'fine-focus sealed tube'
_diffrn_radiation_type MoK\a
_diffrn_radiation_wavelength 0.71073
_diffrn_reflns_av_R_equivalents 0.0253
_diffrn_reflns_av_sigmaI/netI 0.0269
_diffrn_reflns_limit_h_max 17
_diffrn_reflns_limit_h_min -17
_diffrn_reflns_limit_k_max 22
_diffrn_reflns_limit_k_min -22
_diffrn_reflns_limit_l_max 10
_diffrn_reflns_limit_l_min -10
_diffrn_reflns_number 6076
_diffrn_reflns_theta_full 30.03
_diffrn_reflns_theta_max 30.03
_diffrn_reflns_theta_min 3.19
_diffrn_standards_decay_% 0
_exptl_absorpt_coefficient_mu 11.856
_exptl_absorpt_correction_T_max 0.4150
_exptl_absorpt_correction_T_min 0.3555
_exptl_absorpt_correction_type numerical
_exptl_absorpt_process_details '[X-RED (Stoe & Cie, 2001) and X-SHAPE (Stoe & Cie, 1999)]'
_exptl_crystal_colour orange
_exptl_crystal_density_diffrn 2.509
_exptl_crystal_density_method 'not measured'
_exptl_crystal_description prism
_exptl_crystal_F_000 944
_exptl_crystal_size_max 0.11
_exptl_crystal_size_mid 0.11
_exptl_crystal_size_min 0.09
_refine_diff_density_max 1.687
_refine_diff_density_min -1.306
_refine_ls_extinction_coef 0.0026(2)
_refine_ls_extinction_expression Fc^*^=kFc[1+0.001xFc^2^\l^3^/sin(2\q)]^-1/4^
_refine_ls_extinction_method 'SHELXL97 (Sheldrick, 2008)'
_refine_ls_goodness_of_fit_ref 1.001
_refine_ls_hydrogen_treatment constr
_refine_ls_matrix_type full
_refine_ls_number_parameters 76
_refine_ls_number_reflns 1967
_refine_ls_number_restraints 0
_refine_ls_restrained_S_all 1.001
_refine_ls_R_factor_all 0.0293
_refine_ls_R_factor_gt 0.0267
_refine_ls_shift/su_max 0.001
_refine_ls_shift/su_mean 0.000
_refine_ls_structure_factor_coef Fsqd
_refine_ls_weighting_details 'calc w = 1/[\s^2^(Fo^2^)+(0.0433P)^2^+0.0000P] where P=(Fo^2^+2Fc^2^)/3'
_refine_ls_weighting_scheme calc
_refine_ls_wR_factor_gt 0.0596
_refine_ls_wR_factor_ref 0.0603
_reflns_number_gt 1798
_reflns_number_total 1967
_reflns_threshold_expression I>2\s(I)
_cod_data_source_file em3049.cif
_cod_data_source_block I
_cod_original_sg_symbol_H-M 'C 2/c'
_cod_database_code 2018525
_cod_database_fobs_code 2018525

loop_
_symmetry_equiv_pos_as_xyz
'x, y, z'
'-x, y, -z+1/2'
'x+1/2, y+1/2, z'
'-x+1/2, y+1/2, -z+1/2'
'-x, -y, -z'
'x, -y, z-1/2'
'-x+1/2, -y+1/2, -z'
'x+1/2, -y+1/2, z-1/2'

loop_
_atom_site_type_symbol
_atom_site_label
_atom_site_fract_x
_atom_site_fract_y
_atom_site_fract_z
_atom_site_U_iso_or_equiv
_atom_site_adp_type
_atom_site_calc_flag
_atom_site_refinement_flags
_atom_site_occupancy
_atom_site_symmetry_multiplicity
Au Au1 0.0000 0.569379(12) 0.2500 0.02604(9) Uani d S 1 2
Cl Cl1 0.5000 0.56587(7) 0.7500 0.0310(2) Uani d S 1 2
Cl Cl2 0.18636(8) 0.57062(7) 0.45569(15) 0.0374(2) Uani d . 1 1
Cl Cl3 0.0000 0.42638(9) 0.2500 0.0370(3) Uani d S 1 2
Cl Cl4 0.0000 0.71237(10) 0.2500 0.0529(4) Uani d S 1 2
N N1 0.3603(3) 0.4007(2) 0.7011(5) 0.0335(6) Uani d . 1 1
H H1N 0.3790 0.4532 0.7159 0.050 Uiso calc R 1 1
N N2 0.3931(3) 0.3429(2) 0.8438(5) 0.0341(7) Uani d . 1 1
H H2N 0.4379 0.3515 0.9660 0.051 Uiso calc R 1 1
C C1 0.2941(3) 0.3648(2) 0.5315(5) 0.0299(7) Uani d . 1 1
H H1 0.2612 0.3917 0.4078 0.036 Uiso calc R 1 1
C C2 0.2826(3) 0.2816(2) 0.5701(4) 0.0251(6) Uani d . 1 1
C C3 0.3464(3) 0.2700(3) 0.7700(5) 0.0306(7) Uani d . 1 1
H H3 0.3551 0.2195 0.8409 0.037 Uiso calc R 1 1

loop_
_atom_site_aniso_label
_atom_site_aniso_U_11
_atom_site_aniso_U_22
_atom_site_aniso_U_33
_atom_site_aniso_U_12
_atom_site_aniso_U_13
_atom_site_aniso_U_23
Au1 0.02773(11) 0.02806(12) 0.02129(10) 0.000 0.00728(6) 0.000
Cl1 0.0376(5) 0.0217(5) 0.0220(5) 0.000 -0.0042(4) 0.000
Cl2 0.0291(4) 0.0430(5) 0.0366(4) -0.0001(3) 0.0070(3) 0.0000(4)
Cl3 0.0371(6) 0.0269(6) 0.0496(7) 0.000 0.0183(5) 0.000
Cl4 0.0725(10) 0.0279(7) 0.0329(6) 0.000 -0.0132(6) 0.000
N1 0.0331(14) 0.0279(15) 0.0374(15) -0.0081(12) 0.0099(12) -0.0118(13)
N2 0.0291(13) 0.0390(18) 0.0258(13) -0.0033(13) -0.0008(11) -0.0104(12)
C1 0.0306(15) 0.0271(17) 0.0273(15) -0.0020(12) 0.0042(12) -0.0023(12)
C2 0.0251(13) 0.0246(16) 0.0206(13) -0.0028(12) 0.0016(10) -0.0032(12)
C3 0.0308(15) 0.0328(19) 0.0219(14) -0.0014(13) 0.0012(12) -0.0004(13)

loop_
_atom_type_symbol
_atom_type_description
_atom_type_scat_dispersion_real
_atom_type_scat_dispersion_imag
_atom_type_scat_source
C C 0.0033 0.0016 'International Tables Vol C Tables 4.2.6.8 and 6.1.1.4'
H H 0.0000 0.0000 'International Tables Vol C Tables 4.2.6.8 and 6.1.1.4'
Cl Cl 0.1484 0.1585 'International Tables Vol C Tables 4.2.6.8 and 6.1.1.4'
Au Au -2.0133 8.8022 'International Tables Vol C Tables 4.2.6.8 and 6.1.1.4'
N N 0.0061 0.0033 'International Tables Vol C Tables 4.2.6.8 and 6.1.1.4'

loop_
_geom_angle_atom_site_label_1
_geom_angle_atom_site_label_2
_geom_angle_atom_site_label_3
_geom_angle_site_symmetry_1
_geom_angle_site_symmetry_3
_geom_angle
_geom_angle_publ_flag
Cl2 Au1 Cl2 . 2 179.00(5) y
Cl2 Au1 Cl4 . . 89.50(3) y
Cl2 Au1 Cl4 2 . 89.50(3) ?
Cl2 Au1 Cl3 . . 90.50(3) y
Cl2 Au1 Cl3 2 . 90.50(3) ?
Cl4 Au1 Cl3 . . 180.0 ?
N2 N1 C1 . . 109.0(3) ?
N2 N1 H1N . . 125.5 ?
C1 N1 H1N . . 125.5 ?
C3 N2 N1 . . 109.3(3) ?
C3 N2 H2N . . 125.3 ?
N1 N2 H2N . . 125.3 ?
N1 C1 C2 . . 108.0(3) ?
N1 C1 H1 . . 126.0 ?
C2 C1 H1 . . 126.0 ?
C1 C2 C3 . . 105.9(3) ?
C1 C2 C2 . 7_556 127.3(4) ?
C3 C2 C2 . 7_556 126.8(4) ?
N2 C3 C2 . . 107.8(3) ?
N2 C3 H3 . . 126.1 ?
C2 C3 H3 . . 126.1 ?

loop_
_geom_bond_atom_site_label_1
_geom_bond_atom_site_label_2
_geom_bond_site_symmetry_2
_geom_bond_distance
_geom_bond_publ_flag
N1 N2 . 1.332(5) y
N1 C1 . 1.338(4) y
N1 H1N . 0.8700 ?
N2 C3 . 1.331(5) y
N2 H2N . 0.8700 ?
C1 C2 . 1.379(5) y
C1 H1 . 0.9400 ?
C2 C3 . 1.387(4) y
C2 C2 7_556 1.459(6) y
C3 H3 . 0.9400 ?
Au1 Cl2 . 2.2895(10) y
Au1 Cl2 2 2.2895(10) ?
Au1 Cl4 . 2.2903(16) y
Au1 Cl3 . 2.2903(14) y

loop_
_geom_hbond_atom_site_label_D
_geom_hbond_atom_site_label_H
_geom_hbond_atom_site_label_A
_geom_hbond_site_symmetry_A
_geom_hbond_distance_DH
_geom_hbond_distance_HA
_geom_hbond_distance_DA
_geom_hbond_angle_DHA
_geom_hbond_publ_flag
N1 H1N Cl1 . 0.87 2.32 3.127(3) 155 yes
N2 H2N Cl1 5_667 0.87 2.32 3.109(3) 151 yes
N2 H2N Cl4 3_546 0.87 2.93 3.449(4) 120 yes
C3 H3 Cl4 3_546 0.94 2.86 3.426(3) 120 yes
C3 H3 Cl2 4_546 0.94 2.93 3.846(4) 164 yes

loop_
_geom_torsion_atom_site_label_1
_geom_torsion_atom_site_label_2
_geom_torsion_atom_site_label_3
_geom_torsion_atom_site_label_4
_geom_torsion_site_symmetry_1
_geom_torsion_site_symmetry_4
_geom_torsion
C1 N1 N2 C3 . . -1.6(5)
N2 N1 C1 C2 . . 1.4(4)
N1 C1 C2 C3 . . -0.7(4)
N1 C1 C2 C2 . 7_556 179.6(4)
N1 N2 C3 C2 . . 1.1(4)
C1 C2 C3 N2 . . -0.2(4)
C2 C2 C3 N2 7_556 . 179.5(4)
